data_4313996
loop_
_publ_author_name
'Thirumanavelan Gandhi'
'Munirathinam Nethaji'
'Balaji R. Jagirdar'

_publ_section_title
;
 Utilization of CS2 as a Source of C1 Chemistry for the Generation of
 Methyldithioformate
;
_journal_name_full 'Inorganic Chemistry'
_journal_page_first 4798
_journal_page_last 4800
_journal_paper_doi 10.1021/ic0346937
_journal_volume 42
_journal_year 2003
_chemical_formula_moiety 'C55 H52 F3 O3 P4 Ru S3'
_chemical_formula_sum 'C55 H52 F3 O3 P4 Ru S3'
_chemical_formula_weight 1139.10
_chemical_name_systematic
;
 ?
;
_space_group_IT_number 9
_symmetry_cell_setting monoclinic
_symmetry_space_group_name_Hall 'C -2yc'
_symmetry_space_group_name_H-M 'C 1 c 1'
_atom_sites_solution_hydrogens geom
_atom_sites_solution_primary direct
_atom_sites_solution_secondary difmap
_audit_creation_method SHELXL-97
_cell_angle_alpha 90.00
_cell_angle_beta 106.791(7)
_cell_angle_gamma 90.00
_cell_formula_units_Z 4
_cell_length_a 12.450(6)
_cell_length_b 23.320(10)
_cell_length_c 19.433(9)
_cell_measurement_temperature 293(2)
_cell_measurement_theta_max 28.08
_cell_measurement_theta_min 1.75
_cell_volume 5402(4)
_computing_cell_refinement 'BRUKER SMART'
_computing_data_collection 'BRUKER SMART'
_computing_data_reduction 'BRUKER SAINT'
_computing_molecular_graphics Ortep-3
_computing_publication_material 'Wingx publication routines (Farrugia, 1999)'
_computing_structure_refinement 'SHELXL-97 (Sheldrick, 1997)'
_computing_structure_solution SHELXS-97
_diffrn_ambient_temperature 293(2)
_diffrn_measured_fraction_theta_full 0.963
_diffrn_measured_fraction_theta_max 0.963
_diffrn_measurement_device_type 'SMART APEX'
_diffrn_measurement_method 'phi-Omega scan'
_diffrn_radiation_monochromator graphite
_diffrn_radiation_source 'fine-focus sealed tube'
_diffrn_radiation_type MoK\a
_diffrn_radiation_wavelength 0.71073
_diffrn_reflns_av_R_equivalents 0.0386
_diffrn_reflns_av_sigmaI/netI 0.0487
_diffrn_reflns_limit_h_max 15
_diffrn_reflns_limit_h_min -15
_diffrn_reflns_limit_k_max 30
_diffrn_reflns_limit_k_min -30
_diffrn_reflns_limit_l_max 25
_diffrn_reflns_limit_l_min -25
_diffrn_reflns_number 30572
_diffrn_reflns_theta_full 28.08
_diffrn_reflns_theta_max 28.08
_diffrn_reflns_theta_min 1.75
_exptl_absorpt_coefficient_mu 0.577
_exptl_absorpt_correction_T_max 0.9704
_exptl_absorpt_correction_T_min 0.7919
_exptl_absorpt_correction_type empirical
_exptl_absorpt_process_details SADABS
_exptl_crystal_colour Red
_exptl_crystal_density_diffrn 1.401
_exptl_crystal_density_method 'not measured'
_exptl_crystal_description Rectangular
_exptl_crystal_F_000 2340
_exptl_crystal_size_max 0.223
_exptl_crystal_size_mid 0.148
_exptl_crystal_size_min 0.099
_refine_diff_density_max 1.189
_refine_diff_density_min -2.483
_refine_diff_density_rms 0.133
_refine_ls_abs_structure_details 'Flack H D (1983), Acta Cryst. A39, 876-881'
_refine_ls_abs_structure_Flack 0.00
_refine_ls_extinction_method none
_refine_ls_goodness_of_fit_ref 1.055
_refine_ls_hydrogen_treatment mixed
_refine_ls_matrix_type fullcycle
_refine_ls_number_parameters 619
_refine_ls_number_reflns 12328
_refine_ls_number_restraints 2
_refine_ls_restrained_S_all 1.054
_refine_ls_R_factor_all 0.0759
_refine_ls_R_factor_gt 0.0682
_refine_ls_shift/su_max 0.000
_refine_ls_shift/su_mean 0.000
_refine_ls_structure_factor_coef Fsqd
_refine_ls_weighting_details 'calc w=1/[\s^2^(Fo^2^)+(0.1431P)^2^+0.0000P] where P=(Fo^2^+2Fc^2^)/3'
_refine_ls_weighting_scheme calc
_refine_ls_wR_factor_gt 0.1866
_refine_ls_wR_factor_ref 0.1930
_reflns_number_gt 10889
_reflns_number_total 12328
_reflns_threshold_expression >2sigma(I)
_cod_data_source_file ic0346937si20030626_082743.cif
_cod_data_source_block global
_cod_depositor_comments
;
The following automatic conversions were performed:

'_symmetry_cell_setting' value 'Monoclinic' changed to 'monoclinic'
according to the built-in table from CIF Core dictionary named
'cif_core.dic' version 2.4.1 from
2010-06-29.

'_exptl_absorpt_correction_type' value 'Empirical'
changed to 'empirical' according to the built-in table from CIF Core
dictionary named 'cif_core.dic' version 2.4.1 from 2010-06-29.

Automatic conversion script
Id: cif_fix_values 1646 2011-03-28 12:23:43Z adriana 
;
_cod_database_code 4313996

loop_
_symmetry_equiv_pos_as_xyz
'x, y, z'
'x, -y, z+1/2'
'x+1/2, y+1/2, z'
'x+1/2, -y+1/2, z+1/2'

loop_
_atom_site_label
_atom_site_type_symbol
_atom_site_fract_x
_atom_site_fract_y
_atom_site_fract_z
_atom_site_U_iso_or_equiv
_atom_site_adp_type
_atom_site_occupancy
_atom_site_symmetry_multiplicity
_atom_site_calc_flag
_atom_site_refinement_flags
_atom_site_disorder_assembly
_atom_site_disorder_group
Ru1 Ru 0.2096(3) 0.209861(16) 0.64733(18) 0.02733(12) Uani 1 1 d . . .
P1 P 0.3991(3) 0.20581(6) 0.6512(2) 0.0305(3) Uani 1 1 d . . .
P2 P 0.2900(3) 0.26499(7) 0.75212(19) 0.0369(3) Uani 1 1 d . . .
P3 P 0.0207(3) 0.22365(8) 0.6412(2) 0.0350(3) Uani 1 1 d . . .
P4 P 0.1361(3) 0.17599(7) 0.53059(19) 0.0347(3) Uani 1 1 d . . .
S1 S 0.2346(3) 0.12077(7) 0.7122(2) 0.0430(3) Uani 1 1 d . . .
S2 S 0.1246(5) 0.01047(14) 0.7274(3) 0.1160(13) Uani 1 1 d . . .
C39 C -0.0666(7) 0.2054(3) 0.5504(5) 0.0436(17) Uani 1 1 d . . .
H39A H -0.0946 0.1666 0.5505 0.052 Uiso 1 1 calc R . .
H39B H -0.1307 0.2310 0.5370 0.052 Uiso 1 1 calc R . .
C33 C -0.0498(6) 0.1824(3) 0.6968(4) 0.0410(14) Uani 1 1 d . . .
C27 C -0.0263(6) 0.2975(3) 0.6526(4) 0.0409(14) Uani 1 1 d . . .
C6 C 0.4804(7) 0.0943(3) 0.6522(5) 0.0549(18) Uani 1 1 d . . .
H6 H 0.4699 0.0910 0.6974 0.066 Uiso 1 1 calc R . .
C7 C 0.4699(6) 0.2681(3) 0.6262(4) 0.0350(12) Uani 1 1 d . . .
C21 C 0.2484(7) 0.2511(4) 0.8326(4) 0.0512(18) Uani 1 1 d . . .
C8 C 0.5863(7) 0.2643(3) 0.6376(5) 0.0506(17) Uani 1 1 d . . .
H8 H 0.6235 0.2297 0.6513 0.061 Uiso 1 1 calc R . .
C1 C 0.4535(6) 0.1466(3) 0.6129(4) 0.0463(15) Uani 1 1 d . . .
C47 C 0.1111(7) 0.0993(3) 0.5132(4) 0.0486(16) Uani 1 1 d . . .
C12 C 0.4165(7) 0.3190(3) 0.6047(5) 0.0512(17) Uani 1 1 d . . .
H12 H 0.3391 0.3211 0.5960 0.061 Uiso 1 1 calc R . .
C2 C 0.4652(9) 0.1483(4) 0.5453(5) 0.063(2) Uani 1 1 d . . .
H2 H 0.4461 0.1814 0.5177 0.076 Uiso 1 1 calc R . .
C15 C 0.2912(9) 0.3434(3) 0.7441(5) 0.064(2) Uani 1 1 d . . .
C28 C -0.0445(7) 0.3145(3) 0.7172(5) 0.0487(15) Uani 1 1 d . . .
H28 H -0.0344 0.2887 0.7550 0.058 Uiso 1 1 calc R . .
C14 C 0.4447(6) 0.2516(4) 0.7842(4) 0.0494(16) Uani 1 1 d . . .
H14A H 0.4841 0.2854 0.7752 0.059 Uiso 1 1 calc R . .
H14B H 0.4670 0.2449 0.8356 0.059 Uiso 1 1 calc R . .
C38 C -0.1617(7) 0.1665(3) 0.6701(5) 0.0553(18) Uani 1 1 d . . .
H38 H -0.2024 0.1772 0.6238 0.066 Uiso 1 1 calc R . .
C45 C 0.2732(12) 0.2669(4) 0.3993(6) 0.081(3) Uani 1 1 d . . .
H45 H 0.3002 0.3040 0.3986 0.098 Uiso 1 1 calc R . .
C5 C 0.5226(8) 0.0486(4) 0.6225(8) 0.085(3) Uani 1 1 d . . .
H5 H 0.5442 0.0153 0.6490 0.103 Uiso 1 1 calc R . .
C44 C 0.2746(11) 0.2308(5) 0.3455(6) 0.079(3) Uani 1 1 d . . .
H44 H 0.2992 0.2432 0.3072 0.095 Uiso 1 1 calc R . .
C42 C 0.2012(8) 0.1583(4) 0.4046(5) 0.061(2) Uani 1 1 d . . .
H42 H 0.1788 0.1204 0.4060 0.073 Uiso 1 1 calc R . .
C35 C -0.0443(9) 0.1357(5) 0.8090(6) 0.075(3) Uani 1 1 d . . .
H35 H -0.0055 0.1272 0.8565 0.090 Uiso 1 1 calc R . .
C40 C -0.0021(7) 0.2098(3) 0.4948(4) 0.0456(15) Uani 1 1 d . . .
H40A H 0.0071 0.2498 0.4839 0.055 Uiso 1 1 calc R . .
H40B H -0.0435 0.1908 0.4508 0.055 Uiso 1 1 calc R . .
C34 C 0.0075(7) 0.1655(4) 0.7646(5) 0.0569(19) Uani 1 1 d . . .
H34 H 0.0835 0.1741 0.7821 0.068 Uiso 1 1 calc R . .
C10 C 0.5918(9) 0.3638(4) 0.6111(7) 0.079(3) Uani 1 1 d . . .
H10 H 0.6331 0.3967 0.6097 0.095 Uiso 1 1 calc R . .
C37 C -0.2139(8) 0.1342(5) 0.7128(7) 0.074(3) Uani 1 1 d . . .
H37 H -0.2886 0.1234 0.6944 0.089 Uiso 1 1 calc R . .
C30 C -0.0894(9) 0.4082(4) 0.6716(7) 0.078(3) Uani 1 1 d . . .
H30 H -0.1099 0.4457 0.6783 0.093 Uiso 1 1 calc R . .
C36 C -0.1563(9) 0.1190(4) 0.7797(6) 0.071(3) Uani 1 1 d . . .
H36 H -0.1911 0.0971 0.8070 0.086 Uiso 1 1 calc R . .
C49 C -0.0100(13) 0.0179(5) 0.4764(6) 0.095(4) Uani 1 1 d . . .
H49 H -0.0822 0.0028 0.4611 0.114 Uiso 1 1 calc R . .
C48 C 0.0057(9) 0.0741(5) 0.4871(5) 0.071(2) Uani 1 1 d . . .
H48 H -0.0571 0.0977 0.4767 0.085 Uiso 1 1 calc R . .
C9 C 0.6451(8) 0.3125(4) 0.6283(5) 0.064(2) Uani 1 1 d . . .
H9 H 0.7216 0.3099 0.6339 0.076 Uiso 1 1 calc R . .
C41 C 0.1957(7) 0.1954(3) 0.4584(4) 0.0434(14) Uani 1 1 d . . .
C13 C 0.4777(7) 0.2011(4) 0.7473(5) 0.0482(18) Uani 1 1 d . . .
H13A H 0.4594 0.1657 0.7676 0.058 Uiso 1 1 calc R . .
H13B H 0.5577 0.2017 0.7532 0.058 Uiso 1 1 calc R . .
C32 C -0.0426(7) 0.3345(3) 0.5981(5) 0.0541(17) Uani 1 1 d . . .
H32 H -0.0348 0.3220 0.5543 0.065 Uiso 1 1 calc R . .
C52 C 0.2010(9) 0.0636(3) 0.5300(6) 0.069(2) Uani 1 1 d . . .
H52 H 0.2731 0.0780 0.5493 0.083 Uiso 1 1 calc R . .
C31 C -0.0711(9) 0.3918(4) 0.6057(6) 0.068(2) Uani 1 1 d . . .
H31 H -0.0777 0.4182 0.5688 0.082 Uiso 1 1 calc R . .
C51 C 0.1830(12) 0.0037(4) 0.5177(7) 0.089(3) Uani 1 1 d . . .
H51 H 0.2454 -0.0201 0.5316 0.106 Uiso 1 1 calc R . .
C53 C 0.1356(8) 0.0741(4) 0.6889(5) 0.065(2) Uani 1 1 d . . .
H53 H 0.0765 0.0834 0.6488 0.078 Uiso 1 1 calc R . .
C11 C 0.4749(9) 0.3670(4) 0.5956(6) 0.070(3) Uani 1 1 d . . .
H11 H 0.4373 0.4011 0.5794 0.084 Uiso 1 1 calc R . .
C4 C 0.5321(11) 0.0522(4) 0.5574(7) 0.088(3) Uani 1 1 d . . .
H4 H 0.5576 0.0204 0.5378 0.106 Uiso 1 1 calc R . .
C29 C -0.0772(8) 0.3694(4) 0.7244(6) 0.068(2) Uani 1 1 d . . .
H29 H -0.0914 0.3802 0.7670 0.082 Uiso 1 1 calc R . .
C46 C 0.2329(9) 0.2507(4) 0.4556(5) 0.063(2) Uani 1 1 d . . .
H46 H 0.2310 0.2768 0.4913 0.076 Uiso 1 1 calc R . .
C3 C 0.5061(13) 0.1004(5) 0.5177(7) 0.104(4) Uani 1 1 d . . .
H3 H 0.5153 0.1017 0.4719 0.125 Uiso 1 1 calc R . .
C20 C 0.2262(8) 0.3713(3) 0.6839(5) 0.0581(19) Uani 1 1 d . . .
H20 H 0.1766 0.3507 0.6473 0.070 Uiso 1 1 calc R . .
C50 C 0.0879(15) -0.0198(4) 0.4891(7) 0.106(5) Uani 1 1 d . . .
H50 H 0.0813 -0.0585 0.4771 0.128 Uiso 1 1 calc R . .
C19 C 0.2349(9) 0.4300(4) 0.6781(6) 0.074(3) Uani 1 1 d . . .
H19 H 0.1887 0.4482 0.6377 0.088 Uiso 1 1 calc R . .
C26 C 0.1805(9) 0.2884(8) 0.8553(6) 0.113(6) Uani 1 1 d . . .
H26 H 0.1624 0.3232 0.8313 0.136 Uiso 1 1 calc R . .
C17 C 0.376(2) 0.4329(6) 0.7913(10) 0.186(12) Uani 1 1 d . . .
H17 H 0.4303 0.4526 0.8260 0.223 Uiso 1 1 calc R . .
C16 C 0.3586(15) 0.3749(5) 0.7996(7) 0.119(6) Uani 1 1 d . . .
H16 H 0.3933 0.3571 0.8432 0.143 Uiso 1 1 calc R . .
C18 C 0.3079(14) 0.4624(5) 0.7288(8) 0.113(5) Uani 1 1 d . . .
H18 H 0.3139 0.5018 0.7233 0.135 Uiso 1 1 calc R . .
C22 C 0.2807(9) 0.2017(4) 0.8706(5) 0.068(3) Uani 1 1 d . . .
H22 H 0.3321 0.1779 0.8583 0.081 Uiso 1 1 calc R . .
C43 C 0.2400(12) 0.1770(6) 0.3481(6) 0.094(4) Uani 1 1 d . . .
H43 H 0.2419 0.1515 0.3116 0.113 Uiso 1 1 calc R . .
C24 C 0.1638(17) 0.2249(13) 0.9464(8) 0.152(10) Uani 1 1 d . . .
H24 H 0.1322 0.2152 0.9827 0.182 Uiso 1 1 calc R . .
C23 C 0.2404(15) 0.1861(9) 0.9259(6) 0.133(7) Uani 1 1 d . . .
H23 H 0.2614 0.1516 0.9499 0.160 Uiso 1 1 calc R . .
C25 C 0.1387(12) 0.2774(13) 0.9104(10) 0.161(11) Uani 1 1 d . . .
H25 H 0.0938 0.3042 0.9244 0.194 Uiso 1 1 calc R . .
C54 C 0.2410(19) 0.0121(7) 0.8059(10) 0.164(9) Uani 1 1 d . . .
H54A H 0.2437 -0.0230 0.8322 0.245 Uiso 1 1 calc R . .
H54B H 0.2333 0.0438 0.8355 0.245 Uiso 1 1 calc R . .
H54C H 0.3090 0.0162 0.7925 0.245 Uiso 1 1 calc R . .
S3 S 0.0573 0.4110 0.4301 0.180 Uani 1 1 d . . .
O201 O -0.0430 0.4421 0.4408 0.239 Uani 1 1 d . . .
O200 O 0.1337 0.4193 0.5006 0.318 Uani 1 1 d . . .
O202 O 0.0501 0.3588 0.4019 0.264 Uani 1 1 d . . .
C55 C 0.1219 0.4479 0.3995 0.371 Uani 1 1 d . . .
F1 F 0.0433 0.4554 0.3286 0.059 Uiso 0.50 1 d P . .
F2 F 0.0950 0.5069 0.3927 0.079 Uiso 0.50 1 d P . .
F3 F 0.2023 0.4423 0.3744 0.068 Uiso 0.50 1 d P . .
F1' F 0.2463 0.4185 0.4208 0.050 Uiso 0.50 1 d P . .
F2' F 0.1746 0.5020 0.4293 0.050 Uiso 0.50 1 d P . .
F3' F -0.0103 0.5023 0.3622 0.050 Uiso 0.50 1 d P . .

loop_
_atom_site_aniso_label
_atom_site_aniso_U_11
_atom_site_aniso_U_22
_atom_site_aniso_U_33
_atom_site_aniso_U_23
_atom_site_aniso_U_13
_atom_site_aniso_U_12
Ru1 0.02472(19) 0.03140(19) 0.02564(18) 0.00096(18) 0.00688(12) 0.00001(18)
P1 0.0266(8) 0.0319(8) 0.0344(8) 0.0029(6) 0.0109(6) 0.0031(5)
P2 0.0352(8) 0.0436(8) 0.0301(7) -0.0059(6) 0.0067(6) -0.0021(6)
P3 0.0253(8) 0.0443(8) 0.0351(8) 0.0010(7) 0.0082(6) -0.0011(7)
P4 0.0388(8) 0.0373(8) 0.0270(7) -0.0020(5) 0.0077(6) -0.0019(6)
S1 0.0429(8) 0.0393(8) 0.0455(8) 0.0096(6) 0.0109(7) -0.0020(6)
S2 0.166(4) 0.0641(16) 0.134(3) 0.0117(17) 0.068(3) -0.043(2)
C39 0.033(4) 0.059(5) 0.034(3) -0.001(3) 0.001(3) -0.001(3)
C33 0.034(3) 0.035(3) 0.061(4) -0.007(3) 0.024(3) -0.004(2)
C27 0.027(3) 0.044(4) 0.052(4) -0.005(3) 0.012(3) -0.001(2)
C6 0.044(4) 0.032(3) 0.088(6) -0.001(3) 0.017(4) 0.003(3)
C7 0.035(3) 0.037(3) 0.037(3) 0.001(2) 0.018(2) -0.005(2)
C21 0.040(3) 0.088(5) 0.025(3) -0.011(3) 0.007(2) -0.008(3)
C8 0.036(3) 0.050(4) 0.074(5) 0.013(3) 0.028(3) 0.001(3)
C1 0.032(3) 0.047(4) 0.061(4) -0.010(3) 0.016(3) -0.002(3)
C47 0.062(4) 0.041(3) 0.036(3) -0.003(2) 0.004(3) -0.008(3)
C12 0.041(4) 0.051(4) 0.070(5) 0.004(3) 0.030(3) 0.001(3)
C2 0.077(6) 0.053(4) 0.072(5) -0.003(4) 0.041(5) 0.015(4)
C15 0.092(6) 0.041(4) 0.055(5) -0.008(3) 0.012(4) -0.005(4)
C28 0.042(4) 0.050(4) 0.059(4) 0.001(3) 0.021(3) -0.003(3)
C14 0.039(3) 0.070(5) 0.036(3) -0.002(3) 0.004(3) -0.016(3)
C38 0.033(3) 0.058(4) 0.080(5) 0.010(4) 0.025(3) 0.001(3)
C45 0.129(10) 0.055(5) 0.077(6) 0.012(4) 0.057(7) 0.001(6)
C5 0.052(5) 0.051(5) 0.158(12) -0.007(6) 0.038(6) 0.022(4)
C44 0.116(9) 0.084(7) 0.060(5) 0.002(5) 0.059(6) 0.004(6)
C42 0.072(5) 0.071(5) 0.046(4) -0.010(4) 0.025(4) 0.003(4)
C35 0.068(6) 0.105(8) 0.060(5) 0.004(5) 0.031(4) -0.005(5)
C40 0.044(4) 0.056(4) 0.029(3) 0.000(2) -0.001(3) 0.000(3)
C34 0.046(4) 0.071(5) 0.056(4) 0.013(4) 0.018(3) -0.006(3)
C10 0.077(7) 0.057(5) 0.113(8) 0.005(5) 0.043(6) -0.026(5)
C37 0.043(4) 0.092(7) 0.095(7) 0.002(6) 0.032(4) -0.024(4)
C30 0.061(5) 0.055(5) 0.129(9) 0.006(5) 0.046(6) 0.018(4)
C36 0.087(6) 0.048(4) 0.107(8) -0.002(4) 0.071(6) -0.016(4)
C49 0.133(11) 0.069(6) 0.069(6) -0.010(5) 0.007(6) -0.041(7)
C48 0.062(5) 0.084(6) 0.062(5) -0.002(4) 0.010(4) -0.026(5)
C9 0.046(4) 0.075(5) 0.075(6) 0.001(4) 0.026(4) -0.021(4)
C41 0.051(4) 0.045(3) 0.036(3) 0.004(3) 0.015(3) 0.006(3)
C13 0.031(4) 0.060(4) 0.049(4) 0.021(3) 0.006(3) -0.003(3)
C32 0.042(4) 0.053(4) 0.062(4) 0.003(3) 0.006(3) 0.011(3)
C52 0.075(6) 0.042(4) 0.078(6) -0.002(4) 0.003(4) -0.003(4)
C31 0.074(6) 0.054(5) 0.076(6) 0.013(4) 0.020(4) 0.025(4)
C51 0.119(9) 0.047(5) 0.084(7) -0.003(5) 0.005(6) 0.014(5)
C53 0.067(5) 0.064(5) 0.063(5) 0.009(4) 0.018(4) -0.021(4)
C11 0.078(6) 0.036(4) 0.108(8) 0.017(4) 0.045(6) 0.004(4)
C4 0.104(8) 0.056(6) 0.102(8) -0.032(5) 0.024(7) 0.021(5)
C29 0.055(5) 0.074(6) 0.086(6) -0.014(5) 0.037(5) -0.004(4)
C46 0.091(6) 0.055(4) 0.057(4) 0.004(3) 0.044(5) -0.009(4)
C3 0.163(12) 0.075(7) 0.106(8) -0.025(6) 0.088(9) 0.027(7)
C20 0.062(5) 0.049(4) 0.055(4) -0.007(3) 0.003(3) 0.004(3)
C50 0.166(13) 0.040(5) 0.090(8) -0.004(5) 0.001(8) -0.031(7)
C19 0.080(6) 0.041(4) 0.092(6) -0.008(4) 0.012(5) 0.010(4)
C26 0.051(5) 0.235(18) 0.059(6) -0.062(8) 0.023(5) 0.013(7)
C17 0.29(3) 0.065(8) 0.124(13) -0.028(8) -0.057(15) -0.048(12)
C16 0.178(14) 0.063(6) 0.077(7) -0.025(5) -0.028(8) -0.008(8)
C18 0.143(12) 0.059(6) 0.116(11) -0.019(6) 0.005(9) 0.000(7)
C22 0.071(6) 0.093(6) 0.029(3) 0.002(4) -0.002(3) -0.032(5)
C43 0.117(9) 0.121(10) 0.071(6) -0.013(6) 0.069(7) 0.006(8)
C24 0.112(13) 0.29(3) 0.046(7) -0.008(11) 0.018(8) -0.119(16)
C23 0.118(11) 0.223(18) 0.042(5) 0.034(8) -0.001(6) -0.094(12)
C25 0.068(8) 0.34(3) 0.090(11) -0.087(16) 0.052(8) -0.030(12)
C54 0.23(2) 0.087(10) 0.133(14) 0.063(9) -0.016(13) -0.052(11)
S3 0.223 0.127 0.188 -0.071 0.058 -0.010
O201 0.265 0.251 0.231 -0.041 0.120 0.053
O200 0.459 0.292 0.124 -0.078 -0.041 0.042
O202 0.250 0.226 0.295 -0.164 0.045 -0.027
C55 0.137 0.644 0.399 -0.475 0.185 -0.208

loop_
_atom_type_symbol
_atom_type_description
_atom_type_scat_dispersion_real
_atom_type_scat_dispersion_imag
_atom_type_scat_source
C C 0.0033 0.0016 'International Tables Vol C Tables 4.2.6.8 and 6.1.1.4'
H H 0.0000 0.0000 'International Tables Vol C Tables 4.2.6.8 and 6.1.1.4'
O O 0.0106 0.0060 'International Tables Vol C Tables 4.2.6.8 and 6.1.1.4'
F F 0.0171 0.0103 'International Tables Vol C Tables 4.2.6.8 and 6.1.1.4'
P P 0.1023 0.0942 'International Tables Vol C Tables 4.2.6.8 and 6.1.1.4'
S S 0.1246 0.1234 'International Tables Vol C Tables 4.2.6.8 and 6.1.1.4'
Ru Ru -1.2594 0.8363 'International Tables Vol C Tables 4.2.6.8 and 6.1.1.4'

loop_
_geom_angle_atom_site_label_1
_geom_angle_atom_site_label_2
_geom_angle_atom_site_label_3
_geom_angle
_geom_angle_site_symmetry_1
_geom_angle_site_symmetry_3
_geom_angle_publ_flag
P4 Ru1 P1 97.25(6) . . ?
P4 Ru1 P3 83.73(6) . . ?
P1 Ru1 P3 174.32(7) . . ?
P4 Ru1 P2 166.24(6) . . ?
P1 Ru1 P2 79.81(6) . . ?
P3 Ru1 P2 97.91(6) . . ?
P4 Ru1 S1 99.97(6) . . ?
P1 Ru1 S1 88.40(6) . . ?
P3 Ru1 S1 96.96(6) . . ?
P2 Ru1 S1 93.42(7) . . ?
C1 P1 C7 103.4(3) . . ?
C1 P1 C13 102.7(4) . . ?
C7 P1 C13 99.2(3) . . ?
C1 P1 Ru1 121.1(2) . . ?
C7 P1 Ru1 121.1(2) . . ?
C13 P1 Ru1 105.6(3) . . ?
C21 P2 C15 105.2(4) . . ?
C21 P2 C14 101.9(3) . . ?
C15 P2 C14 99.3(4) . . ?
C21 P2 Ru1 119.3(3) . . ?
C15 P2 Ru1 118.6(3) . . ?
C14 P2 Ru1 109.5(2) . . ?
C39 P3 C33 101.1(3) . . ?
C39 P3 C27 102.2(3) . . ?
C33 P3 C27 101.2(3) . . ?
C39 P3 Ru1 108.9(3) . . ?
C33 P3 Ru1 122.6(2) . . ?
C27 P3 Ru1 118.0(2) . . ?
C41 P4 C47 100.7(3) . . ?
C41 P4 C40 98.4(3) . . ?
C47 P4 C40 105.0(3) . . ?
C41 P4 Ru1 122.2(2) . . ?
C47 P4 Ru1 120.7(2) . . ?
C40 P4 Ru1 106.5(2) . . ?
C53 S1 Ru1 117.7(3) . . ?
C53 S2 C54 102.3(6) . . ?
C40 C39 P3 112.2(5) . . ?
C34 C33 C38 118.2(7) . . ?
C34 C33 P3 120.8(5) . . ?
C38 C33 P3 121.0(6) . . ?
C32 C27 C28 120.1(7) . . ?
C32 C27 P3 119.1(6) . . ?
C28 C27 P3 120.8(6) . . ?
C5 C6 C1 119.5(9) . . ?
C12 C7 C8 119.5(6) . . ?
C12 C7 P1 122.6(5) . . ?
C8 C7 P1 117.5(5) . . ?
C22 C21 C26 118.3(10) . . ?
C22 C21 P2 120.3(7) . . ?
C26 C21 P2 121.4(9) . . ?
C9 C8 C7 119.4(7) . . ?
C2 C1 C6 117.9(7) . . ?
C2 C1 P1 122.3(6) . . ?
C6 C1 P1 119.7(6) . . ?
C52 C47 C48 117.0(8) . . ?
C52 C47 P4 118.1(6) . . ?
C48 C47 P4 124.9(7) . . ?
C7 C12 C11 121.2(7) . . ?
C1 C2 C3 119.9(9) . . ?
C16 C15 C20 119.3(8) . . ?
C16 C15 P2 118.9(8) . . ?
C20 C15 P2 121.8(6) . . ?
C29 C28 C27 119.4(8) . . ?
C13 C14 P2 111.7(5) . . ?
C33 C38 C37 120.3(8) . . ?
C44 C45 C46 122.1(9) . . ?
C4 C5 C6 120.4(11) . . ?
C43 C44 C45 118.9(8) . . ?
C41 C42 C43 120.7(9) . . ?
C36 C35 C34 117.9(9) . . ?
C39 C40 P4 109.3(5) . . ?
C33 C34 C35 122.2(8) . . ?
C9 C10 C11 120.2(8) . . ?
C36 C37 C38 120.3(8) . . ?
C29 C30 C31 119.8(9) . . ?
C37 C36 C35 120.9(8) . . ?
C48 C49 C50 119.0(11) . . ?
C49 C48 C47 123.6(11) . . ?
C10 C9 C8 120.5(8) . . ?
C42 C41 C46 117.9(7) . . ?
C42 C41 P4 123.4(6) . . ?
C46 C41 P4 118.6(5) . . ?
C14 C13 P1 107.4(5) . . ?
C27 C32 C31 121.2(8) . . ?
C47 C52 C51 118.8(9) . . ?
C32 C31 C30 117.7(9) . . ?
C50 C51 C52 125.1(12) . . ?
S1 C53 S2 128.7(6) . . ?
C12 C11 C10 118.9(8) . . ?
C5 C4 C3 122.2(9) . . ?
C30 C29 C28 121.7(9) . . ?
C41 C46 C45 119.5(8) . . ?
C4 C3 C2 120.0(10) . . ?
C15 C20 C19 119.9(8) . . ?
C51 C50 C49 116.0(10) . . ?
C18 C19 C20 122.9(10) . . ?
C25 C26 C21 123.4(19) . . ?
C16 C17 C18 119.6(13) . . ?
C15 C16 C17 120.7(12) . . ?
C19 C18 C17 116.9(11) . . ?
C23 C22 C21 122.3(14) . . ?
C44 C43 C42 120.9(9) . . ?
C25 C24 C23 118.4(13) . . ?
C22 C23 C24 118.2(17) . . ?
C26 C25 C24 119.0(18) . . ?
O202 S3 C55 111.2 . . ?
O202 S3 O200 117.7 . . ?
C55 S3 O200 91.1 . . ?
O202 S3 O201 122.5 . . ?
C55 S3 O201 110.9 . . ?
O200 S3 O201 98.6 . . ?
F3 C55 F2 105.2 . . ?
F3 C55 S3 135.9 . . ?
F2 C55 S3 118.8 . . ?
F3 C55 F1 92.2 . . ?
F2 C55 F1 73.6 . . ?
S3 C55 F1 99.3 . . ?
F3 C55 F2' 85.8 . . ?
F2 C55 F2' 42.6 . . ?
S3 C55 F2' 127.0 . . ?
F1 C55 F2' 112.0 . . ?
F3 C55 F1' 40.7 . . ?
F2 C55 F1' 127.9 . . ?
S3 C55 F1' 104.4 . . ?
F1 C55 F1' 128.3 . . ?
F2' C55 F1' 88.7 . . ?
C55 F1 F3' 86.5 . . ?
C55 F1 F2 52.2 . . ?
F3' F1 F2 46.0 . . ?
F2' F2 F3' 161.8 . . ?
F2' F2 C55 71.1 . . ?
F3' F2 C55 98.3 . . ?
F2' F2 F1 119.9 . . ?
F3' F2 F1 59.0 . . ?
C55 F2 F1 54.2 . . ?
F1' F3 C55 89.9 . . ?
F3 F1' C55 49.4 . . ?
F2 F2' C55 66.3 . . ?
F2 F3' F1 75.1 . . ?

loop_
_geom_bond_atom_site_label_1
_geom_bond_atom_site_label_2
_geom_bond_distance
_geom_bond_site_symmetry_2
_geom_bond_publ_flag
Ru1 P4 2.3257(17) . ?
Ru1 P1 2.341(2) . ?
Ru1 P3 2.342(2) . ?
Ru1 P2 2.3715(17) . ?
Ru1 S1 2.4036(18) . ?
P1 C1 1.792(7) . ?
P1 C7 1.836(6) . ?
P1 C13 1.844(9) . ?
P2 C21 1.813(7) . ?
P2 C15 1.835(8) . ?
P2 C14 1.872(7) . ?
P3 C39 1.835(8) . ?
P3 C33 1.847(7) . ?
P3 C27 1.852(7) . ?
P4 C41 1.823(7) . ?
P4 C47 1.830(7) . ?
P4 C40 1.837(7) . ?
S1 C53 1.609(8) . ?
S2 C53 1.684(9) . ?
S2 C54 1.776(18) . ?
C39 C40 1.525(11) . ?
C33 C34 1.363(11) . ?
C33 C38 1.389(10) . ?
C27 C32 1.336(11) . ?
C27 C28 1.396(10) . ?
C6 C5 1.385(12) . ?
C6 C1 1.425(11) . ?
C7 C12 1.365(10) . ?
C7 C8 1.404(9) . ?
C21 C22 1.365(13) . ?
C21 C26 1.372(13) . ?
C8 C9 1.380(11) . ?
C1 C2 1.363(11) . ?
C47 C52 1.357(12) . ?
C47 C48 1.393(11) . ?
C12 C11 1.374(11) . ?
C2 C3 1.399(11) . ?
C15 C16 1.374(13) . ?
C15 C20 1.378(12) . ?
C28 C29 1.361(12) . ?
C14 C13 1.498(12) . ?
C38 C37 1.411(12) . ?
C45 C44 1.348(14) . ?
C45 C46 1.381(12) . ?
C5 C4 1.306(18) . ?
C44 C43 1.332(17) . ?
C42 C41 1.373(10) . ?
C42 C43 1.392(13) . ?
C35 C36 1.400(15) . ?
C35 C34 1.402(12) . ?
C10 C9 1.362(15) . ?
C10 C11 1.401(14) . ?
C37 C36 1.337(16) . ?
C30 C29 1.344(15) . ?
C30 C31 1.416(15) . ?
C49 C48 1.333(15) . ?
C49 C50 1.46(2) . ?
C41 C46 1.376(11) . ?
C32 C31 1.403(11) . ?
C52 C51 1.424(13) . ?
C51 C50 1.278(18) . ?
C4 C3 1.349(18) . ?
C20 C19 1.380(12) . ?
C19 C18 1.361(16) . ?
C26 C25 1.34(2) . ?
C17 C16 1.385(19) . ?
C17 C18 1.44(2) . ?
C22 C23 1.359(15) . ?
C24 C25 1.40(3) . ?
C24 C23 1.45(3) . ?
S3 O202 1.3267 . ?
S3 C55 1.4207 . ?
S3 O200 1.4379 . ?
S3 O201 1.5097 . ?
C55 F3 1.2406 . ?
C55 F2 1.4141 . ?
C55 F1 1.4516 . ?
C55 F2' 1.4619 . ?
C55 F1' 1.6341 . ?
F1 F3' 1.5233 . ?
F1 F2 1.7174 . ?
F2 F2' 1.0457 . ?
F2 F3' 1.2780 . ?
F3 F1' 1.0650 . ?
